data_5000384
_chemical_formula_sum 'C11 H14 O4'
_space_group_IT_number 15
_symmetry_cell_setting monoclinic
_symmetry_space_group_name_Hall '-C 2yc'
_symmetry_space_group_name_H-M 'C 1 2/c 1'
_cell_angle_alpha 90
_cell_angle_beta 90.99(2)
_cell_angle_gamma 90
_cell_formula_units_Z 4
_cell_length_a 9.516(2)
_cell_length_b 9.616(2)
_cell_length_c 11.647(2)
_cod_original_sg_symbol_H-M 'C 2/c'
_cod_database_code 5000384

loop_
_symmetry_equiv_pos_site_id
_symmetry_equiv_pos_as_xyz
1 x,y,z
2 -x,y,1/2-z
3 1/2+x,1/2+y,z
4 1/2-x,1/2+y,1/2-z
5 -x,-y,-z
6 x,-y,-1/2+z
7 -1/2-x,-1/2-y,-z
8 -1/2+x,-1/2-y,-1/2+z

loop_
_atom_site_label
_atom_site_type_symbol
_atom_site_fract_x
_atom_site_fract_y
_atom_site_fract_z
O1 O 0.4321(2) 1.0136(1) 0.6428(1)
H1 H 0.4399(26) 1.0592(26) 0.5752(22)
O2 O 0.5573(2) 0.8521(1) 0.5546(1)
C1 C 0.5021(2) 0.8974(2) 0.6408(1)
C2 C 0.50000 0.8180(2) 0.75000
C3 C 0.4228(2) 0.6789(2) 0.7469(1)
H2 H 0.3807(2) 0.6559(2) 0.8207(1)
H3? H 0.6235(2) 0.6535(2) 0.6816(1)
C4 C 0.3292(12) 0.6338(13) 0.6436(10)
H4 H 0.2637(12) 0.6931(13) 0.6092(10)
C5 C 0.3487(6) 0.5065(7) 0.6083(4)
H5 H 0.3025(6) 0.4830(7) 0.5400(4)
C6 C 0.4361(12) 0.3915(9) 0.663(1)
H6? H 0.3906(12) 0.3044(9) 0.6428(10)
H7? H 0.5261(12) 0.3919(9) 0.6252(10)
C7 C 0.4664(7) 0.3866(5) 0.7895(5)
H8 H 0.4566(7) 0.2909(5) 0.8144(5)
H9 H 0.3944(7) 0.4402(5) 0.8274(5)
C8 C 0.3875(10) 0.4406(8) 0.6666(10)
H10? H 0.6362(10) 0.3925(8) 0.9044(10)
H11? H 0.6825(10) 0.4151(8) 0.7776(10)
C9 C 0.3768(12) 0.5981(12) 0.6448(10)
H12 H 0.4348(12) 0.6227(12) 0.5802(10)
H13? H 0.7197(12) 0.6219(12) 0.8748(10)
C1A* C 0.4979(2) 0.8974(2) 0.8592(1)
O1A* O 0.5679(2) 1.0136(1) 0.8572(1)
H1A* H 0.5601(26) 1.0592(26) 0.9248(22)
O2A* O 0.4427(2) 0.8521(1) 0.9454(1)
C3A* C 0.5772(2) 0.6789(2) 0.7531(1)
H2A* H 0.6193(2) 0.6559(2) 0.6793(1)
C4A* C 0.6708(12) 0.6338(13) 0.8564(10)
H4A* H 0.7363(12) 0.6931(13) 0.8908(10)
C5A* C 0.6513(6) 0.5065(7) 0.8917(4)
H5A* H 0.6975(6) 0.4830(7) 0.9600(4)
C6A* C 0.5639(12) 0.3915(9) 0.837(1)
C7A* C 0.5336(7) 0.3866(5) 0.7105(5)
C8A* C 0.6125(10) 0.4406(8) 0.8334(10)
C9A* C 0.6232(12) 0.5981(12) 0.8552(10)
H8A* H 0.5434(7) 0.2909(5) 0.6856(5)
H9A* H 0.6056(7) 0.4402(5) 0.6726(5)
H12A* H 0.5652(12) 0.6227(12) 0.9198(10)

loop_
_atom_type_symbol
_atom_type_radius_bond
C 0.59
H 0.23
O 0.68
